data_1537449
loop_
_publ_author_name
'Iandelli, A.'
'Franceschi, E.'

_publ_section_title
;
 On The Crystal Structure of the Compounds Ca P, Sr P, Ca As, Sr As and Eu
 As
;
_journal_name_full 'Journal of the Less-Common Metals'
_journal_page_first 211
_journal_page_last 216
_journal_volume 30
_journal_year 1973
_chemical_formula_sum 'P Sr'
_chemical_name_systematic 'Sr P'
_space_group_IT_number 189
_symmetry_space_group_name_Hall 'P -6 -2'
_symmetry_space_group_name_H-M 'P -6 2 m'
_cell_angle_alpha 90
_cell_angle_beta 90
_cell_angle_gamma 120
_cell_formula_units_Z 6
_cell_length_a 8.04
_cell_length_b 8.04
_cell_length_c 6.031
_cell_volume 337.623
_citation_journal_id_ASTM JCOMAH
_cod_data_source_file Iandelli_JCOMAH_1973_1200.cif
_cod_data_source_block P1Sr1
_cod_original_formula_sum 'P1 Sr1'
_cod_database_code 1537449

loop_
_symmetry_equiv_pos_as_xyz
x,y,z
-x+y,-x,-z
-y,x-y,z
x,y,-z
-x+y,-x,z
-y,x-y,-z
y,x,z
x-y,-y,-z
-x,-x+y,z
y,x,-z
x-y,-y,z
-x,-x+y,-z

loop_
_atom_site_label
_atom_site_type_symbol
_atom_site_fract_x
_atom_site_fract_y
_atom_site_fract_z
_atom_site_occupancy
_atom_site_U_iso_or_equiv
P2 P-2 0.3333 0.6667 0.191 1 0.0
P1 P-2 0 0 0.309 1 0.0
Sr1 Sr+2 0.3 0 0 1 0.0
Sr2 Sr+2 0.636 0 0.5 1 0.0
